data_7232265
loop_
_publ_author_name
'Drescher (n\'ee Oschmann), Wiebke'
'Borner, Corinna'
'Tindall, Daniel J.'
'Kleeberg, Christian'

_publ_section_title
;
 Exploring unsymmetrical diboranes(4) as boryl ligand precursors:
 platinum(ii) bis-boryl complexes
;
_journal_issue 7
_journal_name_full 'RSC Advances'
_journal_page_first 3900
_journal_paper_doi 10.1039/C9RA00170K
_journal_volume 9
_journal_year 2019
_chemical_formula_moiety 'C78 H65 P5 Pt3, 2 (C4 H8 O)'
_chemical_formula_sum 'C86 H81 O2 P5 Pt3'
_chemical_formula_weight 1886.62
_space_group_crystal_system orthorhombic
_space_group_IT_number 60
_space_group_name_Hall '-P 2n 2ab'
_space_group_name_H-M_alt 'P b c n'
_symmetry_space_group_name_Hall '-P 2n 2ab'
_symmetry_space_group_name_H-M 'P b c n'
_atom_sites_solution_hydrogens geom
_atom_sites_solution_primary iterative
_atom_sites_solution_secondary difmap
_audit_creation_method SHELXL-2016/6
_audit_update_record
;
2018-11-27 deposited with the CCDC.
2019-01-24 downloaded from the CCDC.
;
_cell_angle_alpha 90
_cell_angle_beta 90
_cell_angle_gamma 90
_cell_formula_units_Z 4
_cell_length_a 22.1168(10)
_cell_length_b 17.9826(8)
_cell_length_c 17.9976(10)
_cell_measurement_reflns_used 5895
_cell_measurement_temperature 100(2)
_cell_measurement_theta_max 22.7680
_cell_measurement_theta_min 2.5230
_cell_volume 7158.0(6)
_computing_cell_refinement
;
 CrysAlisPro 1.171.39.46 (Rigaku Oxford Diffraction, 2018)
;
_computing_data_collection
;
 CrysAlisPro 1.171.39.46 (Rigaku Oxford Diffraction, 2018)
;
_computing_data_reduction
;
 CrysAlisPro 1.171.39.46 (Rigaku Oxford Diffraction, 2018)
;
_computing_molecular_graphics
;
 K. Brandenburg, 2017, Diamond 4.4.1, Crystal Impact GbR, Bonn, Germany.
;
_computing_publication_material
;
 WinGX v2014.1 (L. J. Farrugia, J. Appl. Cryst., 2012, 45, 849-854.)
;
_computing_structure_refinement
;
 SHELXL-2017/1 (G. M. Sheldrick, Acta Cryst., 2015, A71, 3--8)
;
_computing_structure_solution
;
 SHELXT (Ver. 2014/5) (G. M. Sheldrick, Acta Cryst., 2015, A71, 3--8)
;
_diffrn_ambient_environment N~2~
_diffrn_ambient_temperature 100(2)
_diffrn_detector_area_resol_mean 16.1419
_diffrn_detector_type EOS
_diffrn_measured_fraction_theta_full 1.000
_diffrn_measured_fraction_theta_max 1.000
_diffrn_measurement_device 'four-circle diffractometer'
_diffrn_measurement_device_type 'Oxford Diffraction, Xcalibur, EOS'
_diffrn_measurement_method \w-scan
_diffrn_radiation_monochromator graphite
_diffrn_radiation_source 'Enhance (Mo) X-ray Source'
_diffrn_radiation_type MoK\a
_diffrn_radiation_wavelength 0.71073
_diffrn_reflns_av_R_equivalents 0.2267
_diffrn_reflns_av_unetI/netI 0.0712
_diffrn_reflns_Laue_measured_fraction_full 1.000
_diffrn_reflns_Laue_measured_fraction_max 1.000
_diffrn_reflns_limit_h_max 27
_diffrn_reflns_limit_h_min -27
_diffrn_reflns_limit_k_max 22
_diffrn_reflns_limit_k_min -22
_diffrn_reflns_limit_l_max 22
_diffrn_reflns_limit_l_min -22
_diffrn_reflns_number 182179
_diffrn_reflns_point_group_measured_fraction_full 1.000
_diffrn_reflns_point_group_measured_fraction_max 1.000
_diffrn_reflns_theta_full 25.242
_diffrn_reflns_theta_max 25.997
_diffrn_reflns_theta_min 2.263
_exptl_absorpt_coefficient_mu 6.011
_exptl_absorpt_correction_T_max 0.921
_exptl_absorpt_correction_T_min 0.443
_exptl_absorpt_correction_type analytical
_exptl_absorpt_process_details
;
 CrysAlisPro 1.171.39.46 (Rigaku Oxford Diffraction, 2018)
 Analytical numeric absorption correction using a multifaceted crystal
 model based on expressions derived by R.C. Clark & J.S. Reid.
 (Clark, R. C. & Reid, J. S. (1995). Acta Cryst. A51, 887-897)
 Empirical absorption correction using spherical harmonics,
 implemented in SCALE3 ABSPACK scaling algorithm.
;
_exptl_crystal_colour 'intense orange'
_exptl_crystal_density_diffrn 1.751
_exptl_crystal_description needle
_exptl_crystal_F_000 3688
_exptl_crystal_recrystallization_method
;
 Slow evaporation of THF/n-pentane at ambient temperature.
;
_exptl_crystal_size_max 0.251
_exptl_crystal_size_mid 0.032
_exptl_crystal_size_min 0.023
_refine_diff_density_max 2.160
_refine_diff_density_min -1.228
_refine_diff_density_rms 0.204
_refine_ls_extinction_method none
_refine_ls_goodness_of_fit_ref 1.006
_refine_ls_hydrogen_treatment constr
_refine_ls_matrix_type full
_refine_ls_number_parameters 435
_refine_ls_number_reflns 7040
_refine_ls_number_restraints 0
_refine_ls_restrained_S_all 1.006
_refine_ls_R_factor_all 0.0844
_refine_ls_R_factor_gt 0.0441
_refine_ls_shift/su_max 0.031
_refine_ls_shift/su_mean 0.001
_refine_ls_structure_factor_coef Fsqd
_refine_ls_weighting_details 'w=1/[\s^2^(Fo^2^)+(0.0399P)^2^+8.8994P] where P=(Fo^2^+2Fc^2^)/3'
_refine_ls_weighting_scheme calc
_refine_ls_wR_factor_gt 0.0903
_refine_ls_wR_factor_ref 0.1045
_reflns_Friedel_coverage 0.000
_reflns_number_gt 4635
_reflns_number_total 7040
_reflns_threshold_expression 'I > 2\s(I)'
_cod_data_source_file c9ra00170k2.cif
_cod_data_source_block wo45wo
_cod_database_code 7232265
_shelx_shelxl_version_number 2016/6
_shelx_space_group_comment
;
The symmetry employed for this shelxl refinement is uniquely defined
by the following loop, which should always be used as a source of
symmetry information in preference to the above space-group names.
They are only intended as comments.
;

loop_
_space_group_symop_operation_xyz
'x, y, z'
'-x+1/2, -y+1/2, z+1/2'
'-x, y, -z+1/2'
'x+1/2, -y+1/2, -z'
'-x, -y, -z'
'x-1/2, y-1/2, -z-1/2'
'x, -y, z-1/2'
'-x-1/2, y-1/2, z'

loop_
_atom_site_label
_atom_site_type_symbol
_atom_site_fract_x
_atom_site_fract_y
_atom_site_fract_z
_atom_site_U_iso_or_equiv
_atom_site_adp_type
_atom_site_occupancy
_atom_site_site_symmetry_order
_atom_site_calc_flag
_atom_site_refinement_flags_posn
_atom_site_refinement_flags_adp
_atom_site_refinement_flags_occupancy
C1 C 0.500000 0.7818(6) 0.750000 0.023(3) Uani 1 2 d S T P
C2 C 0.4918(4) 0.8218(5) 0.6844(5) 0.029(2) Uani 1 1 d . . .
H2 H 0.486011 0.796219 0.638778 0.035 Uiso 1 1 calc R U .
C3 C 0.4919(5) 0.8983(5) 0.6856(7) 0.049(3) Uani 1 1 d . . .
H3 H 0.486277 0.924703 0.640429 0.058 Uiso 1 1 calc R U .
C4 C 0.500000 0.9372(7) 0.750000 0.047(4) Uani 1 2 d S T P
H4 H 0.500001 0.990044 0.750001 0.056 Uiso 1 2 calc R U P
C5 C 0.3709(4) 0.7271(5) 0.8352(4) 0.0186(19) Uani 1 1 d . . .
C6 C 0.3596(4) 0.6917(5) 0.9017(4) 0.025(2) Uani 1 1 d . . .
H6 H 0.362916 0.639061 0.904326 0.030 Uiso 1 1 calc R U .
C7 C 0.3437(4) 0.7313(6) 0.9647(5) 0.036(3) Uani 1 1 d . . .
H7 H 0.337580 0.706312 1.010542 0.044 Uiso 1 1 calc R U .
C8 C 0.3367(4) 0.8067(6) 0.9604(5) 0.042(3) Uani 1 1 d . . .
H8 H 0.324623 0.833993 1.003043 0.050 Uiso 1 1 calc R U .
C9 C 0.3472(4) 0.8435(5) 0.8935(5) 0.033(2) Uani 1 1 d . . .
H9 H 0.342202 0.895881 0.890660 0.040 Uiso 1 1 calc R U .
C10 C 0.3646(4) 0.8048(5) 0.8327(4) 0.025(2) Uani 1 1 d . . .
H10 H 0.372746 0.830601 0.787689 0.031 Uiso 1 1 calc R U .
C11 C 0.3628(4) 0.7126(5) 0.6736(4) 0.0197(19) Uani 1 1 d . . .
C12 C 0.3871(4) 0.6927(5) 0.6048(4) 0.027(2) Uani 1 1 d . . .
H12 H 0.423377 0.664415 0.603434 0.033 Uiso 1 1 calc R U .
C13 C 0.3603(4) 0.7126(5) 0.5398(4) 0.028(2) Uani 1 1 d . . .
H13 H 0.377057 0.696775 0.493773 0.034 Uiso 1 1 calc R U .
C14 C 0.3087(4) 0.7561(5) 0.5408(4) 0.028(2) Uani 1 1 d . . .
H14 H 0.290617 0.771847 0.495517 0.033 Uiso 1 1 calc R U .
C15 C 0.2837(4) 0.7762(5) 0.6075(5) 0.028(2) Uani 1 1 d . . .
H15 H 0.248425 0.806251 0.608333 0.034 Uiso 1 1 calc R U .
C16 C 0.3095(4) 0.7531(4) 0.6741(4) 0.0208(19) Uani 1 1 d . . .
H16 H 0.290541 0.765112 0.719918 0.025 Uiso 1 1 calc R U .
C17 C 0.3109(4) 0.4974(5) 0.8736(4) 0.021(2) Uani 1 1 d . . .
C18 C 0.2568(4) 0.5354(4) 0.8892(4) 0.023(2) Uani 1 1 d . . .
H18 H 0.230278 0.548389 0.849801 0.027 Uiso 1 1 calc R U .
C19 C 0.2421(4) 0.5541(5) 0.9614(4) 0.028(2) Uani 1 1 d . . .
H19 H 0.205803 0.580549 0.971362 0.034 Uiso 1 1 calc R U .
C20 C 0.2798(4) 0.5343(5) 1.0189(4) 0.033(2) Uani 1 1 d . . .
H20 H 0.269254 0.546558 1.068638 0.039 Uiso 1 1 calc R U .
C21 C 0.3323(4) 0.4972(5) 1.0045(4) 0.0264(19) Uani 1 1 d . . .
H21 H 0.358132 0.483726 1.044476 0.032 Uiso 1 1 calc R U .
C22 C 0.3484(4) 0.4789(5) 0.9328(4) 0.024(2) Uani 1 1 d . . .
H22 H 0.385278 0.453442 0.923757 0.029 Uiso 1 1 calc R U .
C23 C 0.2684(3) 0.4992(5) 0.7238(4) 0.0211(19) Uani 1 1 d . . .
C24 C 0.2200(3) 0.4502(5) 0.7221(4) 0.027(2) Uani 1 1 d . . .
H24 H 0.222295 0.404726 0.748888 0.032 Uiso 1 1 calc R U .
C25 C 0.1686(4) 0.4666(6) 0.6821(5) 0.039(3) Uani 1 1 d . . .
H25 H 0.135518 0.432875 0.681857 0.047 Uiso 1 1 calc R U .
C26 C 0.1651(4) 0.5321(5) 0.6423(5) 0.032(2) Uani 1 1 d . . .
H26 H 0.130014 0.543230 0.614039 0.038 Uiso 1 1 calc R U .
C27 C 0.2130(4) 0.5815(5) 0.6439(5) 0.033(2) Uani 1 1 d . . .
H27 H 0.210375 0.627013 0.617324 0.040 Uiso 1 1 calc R U .
C28 C 0.2641(4) 0.5653(5) 0.6836(4) 0.026(2) Uani 1 1 d . . .
H28 H 0.296994 0.599278 0.683712 0.031 Uiso 1 1 calc R U .
C29 C 0.3388(4) 0.3795(4) 0.7722(4) 0.0211(18) Uani 1 1 d . . .
C30 C 0.3605(4) 0.3488(5) 0.7058(5) 0.024(2) Uani 1 1 d . . .
H30 H 0.372411 0.380642 0.666352 0.029 Uiso 1 1 calc R U .
C31 C 0.3646(4) 0.2726(5) 0.6971(5) 0.033(2) Uani 1 1 d . . .
H31 H 0.380227 0.252529 0.652184 0.040 Uiso 1 1 calc R U .
C32 C 0.3465(4) 0.2257(4) 0.7529(4) 0.029(2) Uani 1 1 d . . .
H32 H 0.348516 0.173324 0.746133 0.035 Uiso 1 1 calc R U .
C33 C 0.3251(5) 0.2549(5) 0.8192(5) 0.035(2) Uani 1 1 d . . .
H33 H 0.313045 0.222566 0.858264 0.042 Uiso 1 1 calc R U .
C34 C 0.3213(4) 0.3311(5) 0.8283(5) 0.031(2) Uani 1 1 d . . .
H34 H 0.306414 0.350724 0.873769 0.037 Uiso 1 1 calc R U .
C35 C 0.4972(4) 0.4139(4) 0.6672(4) 0.0213(18) Uani 1 1 d . . .
C36 C 0.5212(4) 0.3419(5) 0.6632(4) 0.027(2) Uani 1 1 d . . .
H36 H 0.539221 0.319882 0.705741 0.033 Uiso 1 1 calc R U .
C37 C 0.5185(4) 0.3029(5) 0.5964(5) 0.034(2) Uani 1 1 d . . .
H37 H 0.533848 0.253663 0.593831 0.041 Uiso 1 1 calc R U .
C38 C 0.4938(4) 0.3352(5) 0.5342(5) 0.029(2) Uani 1 1 d . . .
H38 H 0.491325 0.307796 0.489199 0.035 Uiso 1 1 calc R U .
C39 C 0.4728(4) 0.4069(6) 0.5372(4) 0.031(2) Uani 1 1 d . . .
H39 H 0.457392 0.429985 0.493624 0.037 Uiso 1 1 calc R U .
C40 C 0.4740(4) 0.4454(5) 0.6036(4) 0.027(2) Uani 1 1 d . . .
H40 H 0.458498 0.494682 0.605427 0.033 Uiso 1 1 calc R U .
P1 P 0.39753(9) 0.67360(11) 0.75658(10) 0.0151(4) Uani 1 1 d . . .
P2 P 0.33607(10) 0.48086(12) 0.77902(11) 0.0187(5) Uani 1 1 d . . .
P3 P 0.500000 0.47245(17) 0.750000 0.0192(6) Uani 1 2 d S T P
Pt1 Pt 0.500000 0.66678(2) 0.750000 0.01565(11) Uani 1 2 d S T P
Pt2 Pt 0.41842(2) 0.55096(2) 0.75818(2) 0.01544(10) Uani 1 1 d . . .
O1 O 0.0957(5) 0.6230(7) 0.9248(8) 0.131(5) Uani 1 1 d . . .
C42 C -0.0032(7) 0.6064(8) 0.9747(9) 0.088(4) Uani 1 1 d . . .
H42A H -0.020310 0.654595 0.990868 0.106 Uiso 1 1 calc R U .
H42B H -0.025599 0.565575 0.999273 0.106 Uiso 1 1 calc R U .
C43 C -0.0056(8) 0.5985(10) 0.8894(11) 0.116(7) Uani 1 1 d . . .
H43A H -0.030681 0.555439 0.874520 0.139 Uiso 1 1 calc R U .
H43B H -0.022008 0.644082 0.866004 0.139 Uiso 1 1 calc R U .
C41 C 0.0640(7) 0.6020(10) 0.9921(9) 0.109(6) Uani 1 1 d . . .
H41A H 0.074399 0.636333 1.033178 0.130 Uiso 1 1 calc R U .
H41B H 0.075193 0.550824 1.007052 0.130 Uiso 1 1 calc R U .
C44 C 0.0599(10) 0.5868(11) 0.8685(10) 0.165(11) Uani 1 1 d . . .
H44A H 0.069382 0.533070 0.866695 0.198 Uiso 1 1 calc R U .
H44B H 0.068274 0.608742 0.819132 0.198 Uiso 1 1 calc R U .

loop_
_atom_site_aniso_label
_atom_site_aniso_U_11
_atom_site_aniso_U_22
_atom_site_aniso_U_33
_atom_site_aniso_U_23
_atom_site_aniso_U_13
_atom_site_aniso_U_12
C1 0.020(6) 0.023(6) 0.027(6) 0.000 -0.001(5) 0.000
C2 0.019(6) 0.028(5) 0.040(5) 0.002(4) -0.008(4) -0.006(4)
C3 0.039(8) 0.024(6) 0.083(8) 0.013(5) -0.004(6) 0.000(5)
C4 0.041(9) 0.013(7) 0.086(12) 0.000 -0.006(9) 0.000
C5 0.010(5) 0.025(5) 0.021(4) -0.004(4) -0.001(3) 0.003(4)
C6 0.023(5) 0.030(5) 0.022(4) -0.001(4) -0.002(4) -0.001(4)
C7 0.046(7) 0.039(7) 0.024(5) -0.003(4) 0.006(4) -0.014(6)
C8 0.042(7) 0.063(8) 0.021(5) -0.013(5) 0.008(4) -0.011(6)
C9 0.024(6) 0.030(6) 0.046(6) -0.012(4) -0.005(4) 0.003(4)
C10 0.024(5) 0.030(6) 0.022(4) -0.007(4) -0.002(4) -0.002(4)
C11 0.018(5) 0.016(5) 0.025(4) -0.001(3) 0.000(3) 0.000(4)
C12 0.025(6) 0.030(6) 0.026(5) 0.002(4) 0.004(4) 0.003(4)
C13 0.028(6) 0.038(6) 0.019(4) 0.000(4) 0.004(4) 0.005(5)
C14 0.032(6) 0.032(6) 0.018(4) 0.002(4) -0.002(4) -0.002(5)
C15 0.015(5) 0.031(6) 0.038(5) 0.004(4) 0.001(4) 0.004(4)
C16 0.024(5) 0.017(5) 0.021(4) -0.002(3) 0.007(4) 0.003(4)
C17 0.026(5) 0.025(5) 0.012(4) 0.001(3) -0.009(3) -0.009(4)
C18 0.020(5) 0.024(5) 0.024(4) 0.000(3) 0.001(4) -0.003(4)
C19 0.030(6) 0.028(5) 0.027(4) 0.003(4) 0.006(4) -0.006(4)
C20 0.039(7) 0.039(6) 0.020(4) -0.003(4) 0.006(4) -0.010(5)
C21 0.029(5) 0.033(5) 0.018(4) 0.002(4) -0.010(4) -0.004(5)
C22 0.021(5) 0.033(5) 0.018(4) 0.002(4) 0.006(4) -0.004(4)
C23 0.011(4) 0.038(6) 0.014(4) -0.005(4) 0.002(3) 0.003(4)
C24 0.010(4) 0.041(6) 0.029(4) 0.004(4) 0.001(3) -0.003(4)
C25 0.020(5) 0.056(7) 0.041(5) 0.009(5) -0.008(4) -0.016(5)
C26 0.020(5) 0.043(6) 0.032(5) 0.000(4) -0.011(4) -0.001(5)
C27 0.041(6) 0.028(6) 0.029(5) 0.001(4) -0.012(4) 0.011(5)
C28 0.033(6) 0.026(5) 0.020(4) 0.005(4) -0.006(4) -0.013(4)
C29 0.011(4) 0.030(5) 0.022(4) 0.000(4) -0.005(3) -0.008(4)
C30 0.015(5) 0.028(6) 0.030(5) 0.005(4) -0.003(4) -0.004(4)
C31 0.032(6) 0.040(6) 0.027(5) -0.011(4) -0.005(4) 0.007(5)
C32 0.046(6) 0.013(4) 0.028(5) -0.006(4) -0.013(4) -0.006(4)
C33 0.046(7) 0.029(6) 0.029(5) 0.007(4) -0.007(5) -0.010(5)
C34 0.034(6) 0.032(6) 0.026(5) 0.002(4) -0.002(4) -0.007(5)
C35 0.010(4) 0.030(5) 0.025(4) -0.002(3) -0.001(4) -0.005(5)
C36 0.026(5) 0.034(6) 0.022(5) 0.005(4) -0.008(4) 0.002(4)
C37 0.037(6) 0.032(6) 0.032(5) -0.017(4) 0.002(4) 0.002(4)
C38 0.021(5) 0.042(6) 0.025(5) -0.009(4) 0.000(4) 0.001(5)
C39 0.023(5) 0.052(7) 0.017(4) -0.011(4) -0.008(4) 0.003(5)
C40 0.019(5) 0.031(6) 0.032(5) -0.003(4) -0.004(4) 0.002(4)
P1 0.0122(10) 0.0165(10) 0.0165(10) 0.0014(8) 0.0002(8) 0.0008(8)
P2 0.0152(11) 0.0238(12) 0.0171(10) -0.0015(8) 0.0003(9) -0.0046(9)
P3 0.0116(14) 0.0296(17) 0.0164(14) 0.000 0.0009(13) 0.000
Pt1 0.0095(2) 0.0188(2) 0.0187(2) 0.000 0.00043(18) 0.000
Pt2 0.01102(16) 0.01886(18) 0.01644(15) 0.00004(13) 0.00083(13) -0.00145(12)
O1 0.096(10) 0.140(11) 0.159(12) 0.046(9) 0.038(9) 0.008(8)
C42 0.059(10) 0.087(11) 0.118(14) -0.005(10) 0.012(9) 0.006(10)
C43 0.080(14) 0.100(13) 0.168(19) -0.061(12) -0.009(13) -0.032(11)
C41 0.074(13) 0.135(15) 0.117(13) 0.039(11) 0.028(11) 0.001(11)
C44 0.20(3) 0.17(2) 0.121(16) -0.081(14) 0.047(16) -0.14(2)

loop_
_atom_type_symbol
_atom_type_description
_atom_type_scat_dispersion_real
_atom_type_scat_dispersion_imag
_atom_type_scat_source
C C 0.0033 0.0016 'International Tables Vol C Tables 4.2.6.8 and 6.1.1.4'
H H 0.0000 0.0000 'International Tables Vol C Tables 4.2.6.8 and 6.1.1.4'
O O 0.0106 0.0060 'International Tables Vol C Tables 4.2.6.8 and 6.1.1.4'
P P 0.1023 0.0942 'International Tables Vol C Tables 4.2.6.8 and 6.1.1.4'
Pt Pt -1.7033 8.3905 'International Tables Vol C Tables 4.2.6.8 and 6.1.1.4'

loop_
_geom_angle_atom_site_label_1
_geom_angle_atom_site_label_2
_geom_angle_atom_site_label_3
_geom_angle
_geom_angle_site_symmetry_1
_geom_angle_site_symmetry_3
C2 C1 C2 117.8(11) . 3_656
C2 C1 Pt1 121.1(5) . .
C2 C1 Pt1 121.1(5) 3_656 .
C3 C2 C1 120.2(9) . .
C4 C3 C2 121.8(10) . .
C3 C4 C3 118.3(13) 3_656 .
C6 C5 C10 118.0(7) . .
C6 C5 P1 119.4(7) . .
C10 C5 P1 122.4(6) . .
C5 C6 C7 121.2(9) . .
C8 C7 C6 119.6(8) . .
C7 C8 C9 120.1(8) . .
C10 C9 C8 120.2(9) . .
C9 C10 C5 120.9(8) . .
C16 C11 C12 117.9(8) . .
C16 C11 P1 123.9(6) . .
C12 C11 P1 117.8(6) . .
C13 C12 C11 121.9(9) . .
C12 C13 C14 119.8(8) . .
C15 C14 C13 119.5(8) . .
C14 C15 C16 120.8(8) . .
C11 C16 C15 120.0(7) . .
C22 C17 C18 118.1(7) . .
C22 C17 P2 119.8(7) . .
C18 C17 P2 121.8(6) . .
C19 C18 C17 120.4(8) . .
C20 C19 C18 120.1(9) . .
C21 C20 C19 119.9(8) . .
C20 C21 C22 120.9(8) . .
C21 C22 C17 120.4(8) . .
C24 C23 C28 118.6(8) . .
C24 C23 P2 121.9(6) . .
C28 C23 P2 119.5(6) . .
C25 C24 C23 120.7(8) . .
C24 C25 C26 120.0(9) . .
C25 C26 C27 119.7(8) . .
C28 C27 C26 120.4(8) . .
C27 C28 C23 120.5(8) . .
C34 C29 C30 118.0(8) . .
C34 C29 P2 124.5(6) . .
C30 C29 P2 117.5(6) . .
C31 C30 C29 120.7(8) . .
C32 C31 C30 120.5(8) . .
C31 C32 C33 119.8(8) . .
C34 C33 C32 119.9(8) . .
C33 C34 C29 121.2(8) . .
C40 C35 C36 118.6(7) . .
C40 C35 P3 117.0(6) . .
C36 C35 P3 124.2(6) . .
C37 C36 C35 119.6(8) . .
C38 C37 C36 120.5(9) . .
C39 C38 C37 120.0(8) . .
C38 C39 C40 119.9(8) . .
C35 C40 C39 121.3(9) . .
C5 P1 C11 107.4(4) . .
C5 P1 Pt2 125.3(3) . .
C11 P1 Pt2 118.3(3) . .
C5 P1 Pt1 113.2(3) . .
C11 P1 Pt1 113.5(3) . .
Pt2 P1 Pt1 75.13(6) . .
C17 P2 C23 103.3(4) . .
C17 P2 C29 103.7(4) . .
C23 P2 C29 99.8(4) . .
C17 P2 Pt2 108.2(3) . .
C23 P2 Pt2 118.2(3) . .
C29 P2 Pt2 121.4(3) . .
C35 P3 C35 109.6(5) . 3_656
C35 P3 Pt2 109.2(3) . 3_656
C35 P3 Pt2 112.3(3) 3_656 3_656
C35 P3 Pt2 112.3(3) . .
C35 P3 Pt2 109.2(3) 3_656 .
Pt2 P3 Pt2 104.10(12) 3_656 .
C1 Pt1 P1 86.91(5) . .
C1 Pt1 P1 86.91(5) . 3_656
P1 Pt1 P1 173.82(10) . 3_656
C1 Pt1 Pt2 139.007(8) . 3_656
P1 Pt1 Pt2 134.06(5) . 3_656
P1 Pt1 Pt2 52.12(5) 3_656 3_656
C1 Pt1 Pt2 139.006(9) . .
P1 Pt1 Pt2 52.12(5) . .
P1 Pt1 Pt2 134.06(5) 3_656 .
Pt2 Pt1 Pt2 81.987(17) 3_656 .
P2 Pt2 P1 112.64(8) . .
P2 Pt2 P3 107.63(8) . .
P1 Pt2 P3 139.66(8) . .
P2 Pt2 Pt1 164.25(6) . .
P1 Pt2 Pt1 52.75(5) . .
P3 Pt2 Pt1 86.96(6) . .
C44 O1 C41 101.8(14) . .
C41 C42 C43 103.6(12) . .
C44 C43 C42 103.1(14) . .
O1 C41 C42 106.6(13) . .
O1 C44 C43 106.8(14) . .

loop_
_geom_bond_atom_site_label_1
_geom_bond_atom_site_label_2
_geom_bond_distance
_geom_bond_site_symmetry_2
C1 C2 1.395(10) .
C1 C2 1.395(10) 3_656
C1 Pt1 2.068(11) .
C2 C3 1.375(12) .
C3 C4 1.366(12) .
C5 C6 1.379(11) .
C5 C10 1.405(12) .
C5 P1 1.809(8) .
C6 C7 1.386(11) .
C7 C8 1.365(13) .
C8 C9 1.393(12) .
C9 C10 1.353(11) .
C11 C16 1.385(11) .
C11 C12 1.397(11) .
C11 P1 1.820(8) .
C12 C13 1.360(11) .
C13 C14 1.385(12) .
C14 C15 1.371(11) .
C15 C16 1.390(11) .
C17 C22 1.389(10) .
C17 C18 1.406(11) .
C17 P2 1.816(8) .
C18 C19 1.381(10) .
C19 C20 1.376(12) .
C20 C21 1.365(12) .
C21 C22 1.379(10) .
C23 C24 1.388(11) .
C23 C28 1.393(11) .
C23 P2 1.827(8) .
C24 C25 1.378(11) .
C25 C26 1.381(12) .
C26 C27 1.382(12) .
C27 C28 1.369(12) .
C29 C34 1.387(11) .
C29 C30 1.401(11) .
C29 P2 1.829(8) .
C30 C31 1.382(12) .
C31 C32 1.371(12) .
C32 C33 1.387(11) .
C33 C34 1.384(12) .
C35 C40 1.376(11) .
C35 C36 1.401(12) .
C35 P3 1.825(8) .
C36 C37 1.393(11) .
C37 C38 1.373(12) .
C38 C39 1.372(12) .
C39 C40 1.383(11) .
P1 Pt2 2.254(2) .
P1 Pt1 2.2728(19) .
P2 Pt2 2.247(2) .
P3 Pt2 2.2956(19) 3_656
P3 Pt2 2.2956(19) .
Pt1 Pt2 2.7595(4) 3_656
Pt1 Pt2 2.7596(4) .
O1 C44 1.441(18) .
O1 C41 1.450(16) .
C42 C41 1.520(17) .
C42 C43 1.54(2) .
C43 C44 1.51(2) .

loop_
_geom_torsion_atom_site_label_1
_geom_torsion_atom_site_label_2
_geom_torsion_atom_site_label_3
_geom_torsion_atom_site_label_4
_geom_torsion
_geom_torsion_site_symmetry_1
_geom_torsion_site_symmetry_4
C2 C1 C2 C3 0.0(7) 3_656 .
Pt1 C1 C2 C3 -180.0(7) . .
C1 C2 C3 C4 0.0(14) . .
C2 C3 C4 C3 0.0(7) . 3_656
C10 C5 C6 C7 -1.1(13) . .
P1 C5 C6 C7 175.0(7) . .
C5 C6 C7 C8 2.4(14) . .
C6 C7 C8 C9 -1.8(15) . .
C7 C8 C9 C10 -0.2(15) . .
C8 C9 C10 C5 1.6(14) . .
C6 C5 C10 C9 -1.0(13) . .
P1 C5 C10 C9 -176.9(7) . .
C16 C11 C12 C13 0.7(13) . .
P1 C11 C12 C13 172.9(7) . .
C11 C12 C13 C14 2.3(14) . .
C12 C13 C14 C15 -2.5(14) . .
C13 C14 C15 C16 -0.4(13) . .
C12 C11 C16 C15 -3.5(12) . .
P1 C11 C16 C15 -175.3(7) . .
C14 C15 C16 C11 3.4(13) . .
C22 C17 C18 C19 0.5(12) . .
P2 C17 C18 C19 -173.1(6) . .
C17 C18 C19 C20 -1.2(13) . .
C18 C19 C20 C21 0.9(14) . .
C19 C20 C21 C22 0.0(14) . .
C20 C21 C22 C17 -0.6(13) . .
C18 C17 C22 C21 0.4(12) . .
P2 C17 C22 C21 174.2(6) . .
C28 C23 C24 C25 -0.5(12) . .
P2 C23 C24 C25 177.7(7) . .
C23 C24 C25 C26 0.8(14) . .
C24 C25 C26 C27 -1.1(14) . .
C25 C26 C27 C28 1.1(14) . .
C26 C27 C28 C23 -0.9(13) . .
C24 C23 C28 C27 0.6(12) . .
P2 C23 C28 C27 -177.6(7) . .
C34 C29 C30 C31 -0.6(12) . .
P2 C29 C30 C31 179.0(7) . .
C29 C30 C31 C32 1.3(13) . .
C30 C31 C32 C33 -1.5(14) . .
C31 C32 C33 C34 1.0(14) . .
C32 C33 C34 C29 -0.3(14) . .
C30 C29 C34 C33 0.0(13) . .
P2 C29 C34 C33 -179.5(7) . .
C40 C35 C36 C37 -3.0(13) . .
P3 C35 C36 C37 -177.8(7) . .
C35 C36 C37 C38 1.5(14) . .
C36 C37 C38 C39 1.4(14) . .
C37 C38 C39 C40 -2.9(14) . .
C36 C35 C40 C39 1.5(14) . .
P3 C35 C40 C39 176.7(7) . .
C38 C39 C40 C35 1.4(14) . .
C6 C5 P1 C11 143.4(7) . .
C10 C5 P1 C11 -40.7(8) . .
C6 C5 P1 Pt2 -2.6(8) . .
C10 C5 P1 Pt2 173.2(5) . .
C6 C5 P1 Pt1 -90.4(7) . .
C10 C5 P1 Pt1 85.4(7) . .
C16 C11 P1 C5 -23.3(8) . .
C12 C11 P1 C5 165.0(7) . .
C16 C11 P1 Pt2 125.5(7) . .
C12 C11 P1 Pt2 -46.2(8) . .
C16 C11 P1 Pt1 -149.2(6) . .
C12 C11 P1 Pt1 39.0(7) . .
C22 C17 P2 C23 171.1(7) . .
C18 C17 P2 C23 -15.3(8) . .
C22 C17 P2 C29 67.3(7) . .
C18 C17 P2 C29 -119.1(7) . .
C22 C17 P2 Pt2 -62.9(7) . .
C18 C17 P2 Pt2 110.7(7) . .
C24 C23 P2 C17 -73.6(7) . .
C28 C23 P2 C17 104.6(7) . .
C24 C23 P2 C29 33.1(7) . .
C28 C23 P2 C29 -148.7(6) . .
C24 C23 P2 Pt2 167.0(6) . .
C28 C23 P2 Pt2 -14.8(7) . .
C34 C29 P2 C17 3.3(8) . .
C30 C29 P2 C17 -176.3(6) . .
C34 C29 P2 C23 -103.1(8) . .
C30 C29 P2 C23 77.4(7) . .
C34 C29 P2 Pt2 125.1(7) . .
C30 C29 P2 Pt2 -54.5(7) . .
C40 C35 P3 C35 157.7(8) . 3_656
C36 C35 P3 C35 -27.4(6) . 3_656
C40 C35 P3 Pt2 -78.8(7) . 3_656
C36 C35 P3 Pt2 96.0(8) . 3_656
C40 C35 P3 Pt2 36.1(8) . .
C36 C35 P3 Pt2 -149.0(7) . .
C41 C42 C43 C44 2.7(18) . .
C44 O1 C41 C42 -40.2(18) . .
C43 C42 C41 O1 22.9(18) . .
C41 O1 C44 C43 42(2) . .
C42 C43 C44 O1 -28(2) . .
